data_2104500
loop_
_publ_author_name
'Marsh, Richard E.'

_publ_section_title
;
 Space groups <i>P</i>1 and <i>Cc</i>: how are they doing?
;
_journal_coeditor_code BK5088
_journal_issue 6
_journal_name_full 'Acta Crystallographica Section B'
_journal_page_first 782
_journal_page_last 783
_journal_paper_doi 10.1107/S0108768109046448
_journal_volume 65
_journal_year 2009
_chemical_formula_moiety 'C12 H12 O15 Tb, Na3, 8(H2 O)'
_chemical_formula_sum 'C12 H28 Na3 O23 Tb'
_chemical_formula_weight 768.23
_chemical_name_systematic
;
Tri-sodium tris(oxydiacetato)-terbium(iii) octahydrate
;
_space_group_IT_number 15
_symmetry_cell_setting monoclinic
_symmetry_space_group_name_Hall '-C 2yc'
_symmetry_space_group_name_H-M 'C 1 2/c 1'
_cell_angle_alpha 90
_cell_angle_beta 105.513(15)
_cell_angle_gamma 90
_cell_formula_units_Z 4
_cell_length_a 15.751(3)
_cell_length_b 9.8030(14)
_cell_length_c 18.189(4)
_cell_measurement_temperature 295(2)
_cell_volume 2706.2(9)
_diffrn_radiation_type MoK\a
_diffrn_radiation_wavelength 0.71073
_exptl_crystal_colour colorless
_exptl_crystal_density_diffrn 1.886
_exptl_crystal_description block
_exptl_crystal_F_000 1528
_cod_data_source_file bk5088.cif
_cod_data_source_block ECATIM
_cod_depositor_comments
;
 Marking attached hydrogen atoms.

 Antanas Vaitkus,
 2017-08-09

The following automatic conversions were performed:
'_symmetry_cell_setting' value 'Monoclinic' changed to 'monoclinic'
according to '/home/saulius/struct/CIF-dictionaries/cif_core.dic'
dictionary named 'cif_core.dic' version 2.4.1 from 2010-06-29.

Automatic conversion script
Id: cif_fix_enum 1527 2010-12-29 10:47:43Z saulius 

The following automatic conversions were performed:

'_symmetry_cell_setting' value 'Monoclinic' changed to 'monoclinic'
according to /home/saulius/struct/CIF-dictionaries/cif_core.dic
dictionary named 'cif_core.dic' version 2.4.1 from 2010-06-29.

Automatic conversion script
Id: cif_fix_values 1715 2011-07-08 13:25:40Z adriana 
;
_cod_original_sg_symbol_H-M C2/c
_cod_database_code 2104500

loop_
_symmetry_equiv_pos_as_xyz
'x, y, z'
'-x, y, 1/2-z'
'-x, -y, -z'
'x, -y, z+1/2'
'x+1/2, y+1/2, z'
'1/2-x, 1/2+y, 1/2-z'
'1/2-x, 1/2-y, -z'
'x+1/2, -y+1/2, z+1/2'

loop_
_atom_site_label
_atom_site_type_symbol
_atom_site_fract_x
_atom_site_fract_y
_atom_site_fract_z
_atom_site_occupancy
_atom_site_attached_hydrogens
Tb1 Tb 0.0 0.35932 0.25 1 0
O1 O -0.1422 0.2936 0.1772 1 0
O2 O -0.1252 0.4944 0.2705 1 0
O3 O 0.0359 0.5318 0.3454 1 0
O4 O -0.2800 0.3428 0.1158 1 0
O5 O 0.0092 0.7237 0.4004 1 0
O6 O 0.0377 0.2518 0.1466 1 0
O7 O 0.0 0.1058 0.25 1 0
O8 O 0.0528 0.0760 0.0750 1 0
O9 O -0.3855 0.8656 0.4890 1 2
O10 O -0.3466 0.5890 0.4310 1 2
O11 O 0.1303 0.3642 0.0468 1 2
O12 O 0.3152 0.3258 0.1228 1 2
C1 C -0.2121 0.3630 0.1661 1 0
C2 C -0.2102 0.4834 0.2197 1 0
H1 H -0.2535 0.4698 0.2482 1 0
H2 H -0.2248 0.5668 0.1904 1 0
C3 C -0.1098 0.6184 0.3116 1 0
H3 H -0.1466 0.6232 0.3462 1 0
H4 H -0.1242 0.6940 0.2768 1 0
C4 C -0.0136 0.6258 0.3562 1 0
C5 C 0.0415 0.1248 0.1330 1 0
C6 C 0.0290 0.0288 0.1957 1 0
H5 H -0.0142 -0.0405 0.1738 1 0
H6 H 0.0842 -0.0161 0.2200 1 0
Na1 Na -0.4260 0.3587 0.0326 1 0
Na2 Na -0.25 0.75 0.5 1 0

loop_
_geom_angle_atom_site_label_1
_geom_angle_atom_site_label_2
_geom_angle_atom_site_label_3
_geom_angle
_geom_angle_site_symmetry_1
_geom_angle_site_symmetry_2
_geom_angle_site_symmetry_3
_geom_angle_publ_flag
O1 Tb1 O2 63.81 . . . yes
O1 Tb1 O3 127.31 . . . yes
O1 Tb1 O6 80.51 . . . yes
O1 Tb1 O7 74.20 . . . yes
O1 Tb1 O1 148.40 . . 2_555 yes
O1 Tb1 O2 137.02 . . 2_555 yes
O1 Tb1 O3 77.33 . . 2_555 yes
O1 Tb1 O6 85.54 . . 2_555 yes
O2 Tb1 O3 63.60 . . . yes
O2 Tb1 O6 137.28 . . . yes
O2 Tb1 O7 122.20 . . . yes
O1 Tb1 O2 137.02 2_555 . . yes
O2 Tb1 O2 115.60 . . 2_555 yes
O2 Tb1 O3 71.79 . . 2_555 yes
O2 Tb1 O6 74.94 . . 2_555 yes
O3 Tb1 O6 146.59 . . . yes
O3 Tb1 O7 135.27 . . . yes
O1 Tb1 O3 77.33 2_555 . . yes
O2 Tb1 O3 71.79 2_555 . . yes
O3 Tb1 O3 89.46 . . 2_555 yes
O3 Tb1 O6 78.35 . . 2_555 yes
O6 Tb1 O7 63.55 . . . yes
O1 Tb1 O6 85.54 2_555 . . yes
O2 Tb1 O6 74.94 2_555 . . yes
O3 Tb1 O6 78.35 2_555 . . yes
O6 Tb1 O6 127.09 . . 2_555 yes
O1 Tb1 O7 74.20 2_555 . . yes
O2 Tb1 O7 122.20 2_555 . . yes
O3 Tb1 O7 135.27 2_555 . . yes
O6 Tb1 O7 63.55 2_555 . . yes
O1 Tb1 O2 63.81 2_555 . 2_555 yes
O1 Tb1 O3 127.31 2_555 . 2_555 yes
O1 Tb1 O6 80.51 2_555 . 2_555 yes
O2 Tb1 O3 63.60 2_555 . 2_555 yes
O2 Tb1 O6 137.28 2_555 . 2_555 yes
O3 Tb1 O6 146.59 2_555 . 2_555 yes
O4 Na1 O9 81.88 . . 4_564 yes
O4 Na1 O10 84.07 . . 4_564 yes
O4 Na1 O8 92.80 . . 5_455 yes
O4 Na1 O5 101.81 . . 6_445 yes
O4 Na1 O8 161.89 . . 7_455 yes
O9 Na1 O10 74.21 4_564 . 4_564 yes
O8 Na1 O9 173.40 5_455 . 4_564 yes
O5 Na1 O9 84.03 6_445 . 4_564 yes
O8 Na1 O9 101.45 7_455 . 4_564 yes
O8 Na1 O10 101.47 5_455 . 4_564 yes
O5 Na1 O10 156.49 6_445 . 4_564 yes
O8 Na1 O10 79.82 7_455 . 4_564 yes
O5 Na1 O8 100.96 6_445 . 5_455 yes
O8 Na1 O8 82.42 5_455 . 7_455 yes
O5 Na1 O8 96.25 6_445 . 7_455 yes
O9 Na2 O10 80.46 . . . yes
O4 Na2 O9 82.78 4_565 . . yes
O4 Na2 O9 97.22 6_455 . . yes
O9 Na2 O9 180.00 . . 7_466 yes
O9 Na2 O10 99.54 . . 7_466 yes
O4 Na2 O10 87.88 4_565 . . yes
O4 Na2 O10 92.12 6_455 . . yes
O9 Na2 O10 99.54 7_466 . . yes
O10 Na2 O10 180.00 . . 7_466 yes
O4 Na2 O4 180.00 4_565 . 6_455 yes
O4 Na2 O9 97.22 4_565 . 7_466 yes
O4 Na2 O10 92.12 4_565 . 7_466 yes
O4 Na2 O9 82.78 6_455 . 7_466 yes
O4 Na2 O10 87.88 6_455 . 7_466 yes
O9 Na2 O10 80.46 7_466 . 7_466 yes
Tb1 O1 C1 126.63 . . . yes
Tb1 O2 C2 120.83 . . . yes
Tb1 O2 C3 120.45 . . . yes
C2 O2 C3 114.21 . . . yes
Tb1 O3 C4 126.79 . . . yes
Na1 O4 C1 163.98 . . . yes
Na1 O4 Na2 81.64 . . 4_564 yes
Na2 O4 C1 111.81 4_564 . . yes
Na1 O5 C4 130.51 6_455 . . yes
Tb1 O6 C5 128.65 . . . yes
Tb1 O7 C6 122.30 . . . yes
Tb1 O7 C6 122.30 . . 2_555 yes
C6 O7 C6 115.40 . . 2_555 yes
Na1 O8 C5 135.91 5_545 . . yes
Na1 O8 C5 108.06 7_455 . . yes
Na1 O8 Na1 97.58 5_545 . 7_455 yes
Na1 O9 Na2 81.50 4_565 . . yes
Na1 O10 Na2 81.28 4_565 . . yes
O1 C1 O4 125.62 . . . yes
O1 C1 C2 116.55 . . . yes
O4 C1 C2 117.83 . . . yes
O2 C2 C1 109.27 . . . yes
O2 C3 C4 109.24 . . . yes
O3 C4 O5 125.74 . . . yes
O3 C4 C3 117.02 . . . yes
O5 C4 C3 117.24 . . . yes
O6 C5 O8 125.40 . . . yes
O6 C5 C6 115.72 . . . yes
O8 C5 C6 118.88 . . . yes
O7 C6 C5 108.81 . . . yes

loop_
_geom_bond_atom_site_label_1
_geom_bond_atom_site_label_2
_geom_bond_distance
_geom_bond_site_symmetry_1
_geom_bond_site_symmetry_2
_geom_bond_publ_flag
Tb1 O1 2.3661 . . yes
Tb1 O2 2.4849 . . yes
Tb1 O3 2.3801 . . yes
Tb1 O6 2.3660 . . yes
Tb1 O7 2.4853(5) . . yes
Tb1 O1 2.3661 . 2_555 yes
Tb1 O2 2.4849 . 2_555 yes
Tb1 O3 2.3801 . 2_555 yes
Tb1 O6 2.3660 . 2_555 yes
Na1 O4 2.3961 . . yes
Na1 O9 2.4782 . 4_564 yes
Na1 O10 2.5453 . 4_564 yes
Na1 O8 2.3199 . 5_455 yes
Na1 O5 2.4100 . 6_445 yes
Na1 O8 2.4775 . 7_455 yes
Na2 O9 2.3772 . . yes
Na2 O10 2.3151 . . yes
Na2 O4 2.4535 . 4_565 yes
Na2 O4 2.4535 . 6_455 yes
Na2 O9 2.3772 . 7_466 yes
Na2 O10 2.3151 . 7_466 yes
O1 C1 1.2637 . . yes
O2 C2 1.4129 . . yes
O2 C3 1.4136 . . yes
O3 C4 1.2560 . . yes
O4 C1 1.2234 . . yes
O5 C4 1.2417 . . yes
O6 C5 1.2738 . . yes
O7 C6 1.4125 . . yes
O7 C6 1.4125 . 2_555 yes
O8 C5 1.2141 . . yes
C1 C2 1.5261 . . no
C3 C4 1.5172 . . no
C5 C6 1.5314 . . no
C2 H1 0.9700 . . no
C2 H2 0.9700 . . no
C3 H3 0.9600 . . no
C3 H4 0.9600 . . no
C6 H5 0.9700 . . no
C6 H6 0.9700 . . no
